data_4125376
loop_
_publ_author_name
'Longobardi, Lauren E.'
'Zatsepin, Pavel'
'Korol, Roman'
'Liu, Lei'
'Grimme, Stefan'
'Stephan, Douglas W.'

_publ_section_title
;
 Reactions of Boron-Derived Radicals with Nucleophiles.
;
_journal_issue 1
_journal_name_full 'Journal of the American Chemical Society'
_journal_page_first 426
_journal_page_last 435
_journal_paper_doi 10.1021/jacs.6b11190
_journal_volume 139
_journal_year 2017
_chemical_formula_sum 'C51 H30 B F10 O2 P'
_chemical_formula_weight 906.53
_space_group_crystal_system monoclinic
_space_group_IT_number 15
_space_group_name_Hall '-C 2yc'
_space_group_name_H-M_alt 'C 1 2/c 1'
_symmetry_space_group_name_Hall '-C 2yc'
_symmetry_space_group_name_H-M 'C 1 2/c 1'
_atom_sites_solution_hydrogens geom
_audit_creation_method SHELXL-2014/7
_cell_angle_alpha 90
_cell_angle_beta 110.047(7)
_cell_angle_gamma 90
_cell_formula_units_Z 8
_cell_length_a 35.141(3)
_cell_length_b 12.6854(11)
_cell_length_c 19.7553(15)
_cell_measurement_reflns_used 9772
_cell_measurement_temperature 150(2)
_cell_measurement_theta_max 27.51
_cell_measurement_theta_min 2.41
_cell_volume 8272.9(12)
_computing_structure_refinement 'SHELXL-2014/7 (Sheldrick, 2014)'
_diffrn_ambient_temperature 150(2)
_diffrn_measured_fraction_theta_full 1.000
_diffrn_measured_fraction_theta_max 0.995
_diffrn_measurement_device_type kappa
_diffrn_radiation_type MoK\a
_diffrn_radiation_wavelength 0.71073
_diffrn_reflns_av_R_equivalents 0.0417
_diffrn_reflns_av_unetI/netI 0.0308
_diffrn_reflns_Laue_measured_fraction_full 1.000
_diffrn_reflns_Laue_measured_fraction_max 0.995
_diffrn_reflns_limit_h_max 45
_diffrn_reflns_limit_h_min -45
_diffrn_reflns_limit_k_max 16
_diffrn_reflns_limit_k_min -16
_diffrn_reflns_limit_l_max 25
_diffrn_reflns_limit_l_min -25
_diffrn_reflns_number 69597
_diffrn_reflns_point_group_measured_fraction_full 1.000
_diffrn_reflns_point_group_measured_fraction_max 0.995
_diffrn_reflns_theta_full 25.242
_diffrn_reflns_theta_max 27.573
_diffrn_reflns_theta_min 1.234
_exptl_absorpt_coefficient_mu 0.155
_exptl_absorpt_correction_type multi-scan
_exptl_absorpt_process_details sadabs
_exptl_crystal_colour yellow
_exptl_crystal_density_diffrn 1.456
_exptl_crystal_description block
_exptl_crystal_F_000 3696
_exptl_crystal_size_max 0.300
_exptl_crystal_size_mid 0.300
_exptl_crystal_size_min 0.200
_exptl_transmission_factor_max 6.6746
_exptl_transmission_factor_min 0.0690
_refine_diff_density_max 0.491
_refine_diff_density_min -0.382
_refine_diff_density_rms 0.080
_refine_ls_extinction_method none
_refine_ls_goodness_of_fit_ref 1.066
_refine_ls_hydrogen_treatment constr
_refine_ls_matrix_type full
_refine_ls_number_parameters 649
_refine_ls_number_reflns 9533
_refine_ls_number_restraints 0
_refine_ls_restrained_S_all 1.066
_refine_ls_R_factor_all 0.0647
_refine_ls_R_factor_gt 0.0446
_refine_ls_shift/su_max 0.006
_refine_ls_shift/su_mean 0.000
_refine_ls_structure_factor_coef Fsqd
_refine_ls_weighting_details 'w=1/[\s^2^(Fo^2^)+(0.0690P)^2^+6.6746P] where P=(Fo^2^+2Fc^2^)/3'
_refine_ls_weighting_scheme calc
_refine_ls_wR_factor_gt 0.1192
_refine_ls_wR_factor_ref 0.1363
_reflns_Friedel_coverage 0.000
_reflns_number_gt 7308
_reflns_number_total 9533
_reflns_threshold_expression 'I > 2\s(I)'
_cod_data_source_file 7a-monoc.cif
_cod_data_source_block monoc
_cod_depositor_comments 'Adding full bibliography for 4125374--4125385.cif.'
_cod_original_cell_volume 8272.9(13)
_cod_database_code 4125376
_shelx_shelxl_version_number 2014/7
_shelx_space_group_comment
;
The symmetry employed for this shelxl refinement is uniquely defined
by the following loop, which should always be used as a source of
symmetry information in preference to the above space-group names.
They are only intended as comments.
;
_shelx_estimated_absorpt_t_min 0.955
_shelx_estimated_absorpt_t_max 0.970

loop_
_space_group_symop_operation_xyz
'x, y, z'
'-x, y, -z+1/2'
'x+1/2, y+1/2, z'
'-x+1/2, y+1/2, -z+1/2'
'-x, -y, -z'
'x, -y, z-1/2'
'-x+1/2, -y+1/2, -z'
'x+1/2, -y+1/2, z-1/2'

loop_
_atom_site_label
_atom_site_type_symbol
_atom_site_fract_x
_atom_site_fract_y
_atom_site_fract_z
_atom_site_U_iso_or_equiv
_atom_site_adp_type
_atom_site_occupancy
_atom_site_site_symmetry_order
_atom_site_calc_flag
_atom_site_refinement_flags_posn
_atom_site_refinement_flags_adp
_atom_site_refinement_flags_occupancy
_atom_site_disorder_assembly
_atom_site_disorder_group
P1 P 0.84396(2) 0.85850(4) 1.00760(2) 0.02541(12) Uani 1 1 d . . . . .
F8 F 0.54475(5) 0.85798(12) 0.49654(7) 0.0675(4) Uani 1 1 d . . . . .
F10 F 0.61934(4) 0.85334(9) 0.74185(6) 0.0427(3) Uani 1 1 d . . . . .
F9 F 0.58511(5) 0.75232(11) 0.61871(7) 0.0570(4) Uani 1 1 d . . . . .
F7 F 0.53972(5) 1.07333(12) 0.49917(6) 0.0621(4) Uani 1 1 d . . . . .
F6 F 0.57521(4) 1.17787(10) 0.62286(6) 0.0435(3) Uani 1 1 d . . . . .
F5 F 0.60201(4) 1.32528(10) 0.77081(8) 0.0540(3) Uani 1 1 d . . . . .
F4 F 0.54515(5) 1.39755(12) 0.81830(8) 0.0655(4) Uani 1 1 d . . . . .
F3 F 0.49781(4) 1.26468(14) 0.86174(7) 0.0642(4) Uani 1 1 d . . . . .
F2 F 0.50806(4) 1.05164(12) 0.85447(7) 0.0534(4) Uani 1 1 d . . . . .
F1 F 0.56685(3) 0.97629(9) 0.81025(6) 0.0385(3) Uani 1 1 d . . . . .
O1 O 0.64938(4) 1.17487(10) 0.74718(6) 0.0296(3) Uani 1 1 d . . . . .
C24 C 0.85649(8) 0.90742(19) 1.24323(10) 0.0471(6) Uani 1 1 d . . . . .
H24A H 0.8591 0.9183 1.2922 0.056 Uiso 1 1 calc R U . . .
C25 C 0.81869(8) 0.9060(2) 1.19110(12) 0.0523(6) Uani 1 1 d . . . . .
H25A H 0.7953 0.9147 1.2042 0.063 Uiso 1 1 calc R U . . .
C26 C 0.81466(7) 0.89191(18) 1.11899(10) 0.0408(5) Uani 1 1 d . . . . .
H26A H 0.7886 0.8914 1.0828 0.049 Uiso 1 1 calc R U . . .
C21 C 0.84889(6) 0.87865(14) 1.10045(9) 0.0287(4) Uani 1 1 d . . . . .
C3 C 0.79776(5) 0.91467(14) 0.94967(8) 0.0256(4) Uani 1 1 d . . . . .
C2 C 0.76083(6) 0.86339(15) 0.94103(9) 0.0299(4) Uani 1 1 d . . . . .
H2A H 0.7609 0.7962 0.9623 0.036 Uiso 1 1 calc R U . . .
C1 C 0.72487(5) 0.90987(14) 0.90215(9) 0.0270(4) Uani 1 1 d . . . . .
H1A H 0.7001 0.8756 0.8976 0.032 Uiso 1 1 calc R U . . .
C11 C 0.72435(5) 1.00894(13) 0.86858(8) 0.0211(3) Uani 1 1 d . . . . .
C10 C 0.68799(5) 1.05757(13) 0.82671(8) 0.0217(3) Uani 1 1 d . . . . .
C39 C 0.59998(5) 1.02223(14) 0.68814(9) 0.0255(4) Uani 1 1 d . . . . .
C44 C 0.60056(6) 0.91349(15) 0.68348(9) 0.0297(4) Uani 1 1 d . . . . .
C43 C 0.58253(7) 0.85849(16) 0.62019(10) 0.0373(5) Uani 1 1 d . . . . .
C42 C 0.56213(7) 0.91184(18) 0.55813(10) 0.0420(5) Uani 1 1 d . . . . .
C18 C 0.84330(6) 0.50761(16) 0.95504(10) 0.0365(4) Uani 1 1 d . . . . .
H18A H 0.8433 0.4348 0.9437 0.044 Uiso 1 1 calc R U . . .
C19 C 0.86234(7) 0.54169(16) 1.02513(10) 0.0377(5) Uani 1 1 d . . . . .
H19A H 0.8753 0.4920 1.0617 0.045 Uiso 1 1 calc R U . . .
C20 C 0.86263(6) 0.64766(15) 1.04237(9) 0.0318(4) Uani 1 1 d . . . . .
H20A H 0.8758 0.6707 1.0905 0.038 Uiso 1 1 calc R U . . .
C15 C 0.84339(5) 0.72016(14) 0.98851(9) 0.0266(4) Uani 1 1 d . . . . .
C27 C 0.88532(5) 0.92118(15) 0.99001(9) 0.0292(4) Uani 1 1 d . . . . .
C28 C 0.89997(7) 0.87764(18) 0.93937(14) 0.0476(6) Uani 1 1 d . . . . .
H28A H 0.8897 0.8120 0.9175 0.057 Uiso 1 1 calc R U . . .
C29 C 0.92958(8) 0.9299(2) 0.92064(16) 0.0600(7) Uani 1 1 d . . . . .
H29A H 0.9398 0.8999 0.8862 0.072 Uiso 1 1 calc R U . . .
C30 C 0.94418(7) 1.0257(2) 0.95221(14) 0.0520(6) Uani 1 1 d . . . . .
H30A H 0.9645 1.0615 0.9394 0.062 Uiso 1 1 calc R U . . .
C31 C 0.92951(7) 1.0698(2) 1.00214(11) 0.0474(6) Uani 1 1 d . . . . .
H31A H 0.9396 1.1358 1.0234 0.057 Uiso 1 1 calc R U . . .
C32 C 0.90006(6) 1.01779(17) 1.02124(10) 0.0389(5) Uani 1 1 d . . . . .
H32A H 0.8899 1.0481 1.0557 0.047 Uiso 1 1 calc R U . . .
C4 C 0.79781(5) 1.01081(13) 0.91597(8) 0.0228(3) Uani 1 1 d . . . . .
H4A H 0.8229 1.0440 0.9214 0.027 Uiso 1 1 calc R U . . .
C12 C 0.76156(5) 1.06024(13) 0.87397(7) 0.0205(3) Uani 1 1 d . . . . .
C9 C 0.68734(5) 1.14650(13) 0.78736(8) 0.0226(3) Uani 1 1 d . . . . .
C14 C 0.72307(5) 1.20301(13) 0.79282(8) 0.0220(3) Uani 1 1 d . . . . .
C13 C 0.76093(5) 1.15932(13) 0.83667(8) 0.0210(3) Uani 1 1 d . . . . .
C5 C 0.79623(6) 1.21702(14) 0.84227(9) 0.0266(4) Uani 1 1 d . . . . .
H5A H 0.8219 1.1898 0.8707 0.032 Uiso 1 1 calc R U . . .
C6 C 0.79423(6) 1.31169(15) 0.80748(10) 0.0312(4) Uani 1 1 d . . . . .
H6A H 0.8185 1.3480 0.8113 0.037 Uiso 1 1 calc R U . . .
C7 C 0.75672(6) 1.35529(14) 0.76640(9) 0.0304(4) Uani 1 1 d . . . . .
H7A H 0.7556 1.4218 0.7437 0.037 Uiso 1 1 calc R U . . .
C8 C 0.72179(6) 1.30197(14) 0.75905(8) 0.0264(4) Uani 1 1 d . . . . .
H8A H 0.6964 1.3315 0.7311 0.032 Uiso 1 1 calc R U . . .
C41 C 0.55971(6) 1.01968(18) 0.55975(9) 0.0393(5) Uani 1 1 d . . . . .
C40 C 0.57842(6) 1.07191(16) 0.62392(9) 0.0307(4) Uani 1 1 d . . . . .
C33 C 0.58795(6) 1.14610(15) 0.78952(9) 0.0295(4) Uani 1 1 d . . . . .
C38 C 0.58056(6) 1.25317(17) 0.79256(10) 0.0380(5) Uani 1 1 d . . . . .
C37 C 0.55105(7) 1.29288(18) 0.81684(10) 0.0437(5) Uani 1 1 d . . . . .
C36 C 0.52681(6) 1.2260(2) 0.83874(10) 0.0445(6) Uani 1 1 d . . . . .
C35 C 0.53230(6) 1.11885(19) 0.83587(9) 0.0394(5) Uani 1 1 d . . . . .
C34 C 0.56252(6) 1.08225(16) 0.81188(9) 0.0315(4) Uani 1 1 d . . . . .
C23 C 0.89046(7) 0.89320(19) 1.22524(10) 0.0462(5) Uani 1 1 d . . . . .
H23A H 0.9164 0.8937 1.2618 0.055 Uiso 1 1 calc R U . . .
C22 C 0.88705(6) 0.87803(18) 1.15378(10) 0.0391(5) Uani 1 1 d . . . . .
H22A H 0.9106 0.8673 1.1414 0.047 Uiso 1 1 calc R U . . .
C16 C 0.82407(6) 0.68507(16) 0.91782(9) 0.0369(5) Uani 1 1 d . . . . .
H16A H 0.8108 0.7341 0.8810 0.044 Uiso 1 1 calc R U . . .
C17 C 0.82428(7) 0.57931(17) 0.90155(10) 0.0392(5) Uani 1 1 d . . . . .
H17A H 0.8113 0.5558 0.8535 0.047 Uiso 1 1 calc R U . . .
B1 B 0.62212(6) 1.09209(16) 0.76131(10) 0.0265(4) Uani 1 1 d . . . . .
O2 O 0.65025(4) 1.02363(10) 0.81897(6) 0.0273(3) Uani 1 1 d . . . . .
C201 C 0.7986(6) 1.1711(10) 1.0700(6) 0.084(5) Uani 0.5 1 d . . P A -1
H20B H 0.8221 1.1385 1.1027 0.101 Uiso 0.5 1 calc R U P A -1
C200 C 0.7589(3) 1.1282(6) 1.0510(4) 0.074(2) Uani 0.5 1 d . . P A -1
H20C H 0.7556 1.0630 1.0721 0.089 Uiso 0.5 1 calc R U P A -1
C208 C 0.7248(11) 1.1763(19) 1.0036(13) 0.084(8) Uani 0.5 1 d . . P A -1
H20D H 0.6992 1.1430 0.9927 0.100 Uiso 0.5 1 calc R U P A -1
C210 C 0.7272(2) 1.2707(6) 0.9720(3) 0.0623(16) Uani 0.5 1 d . . P A -1
C203 C 0.7653(7) 1.3186(13) 0.9879(9) 0.055(4) Uani 0.5 1 d . . P A -1
H20E H 0.7679 1.3844 0.9669 0.066 Uiso 0.5 1 calc R U P A -1
C202 C 0.7994(4) 1.2680(7) 1.0347(5) 0.073(2) Uani 0.5 1 d . . P A -1
H20F H 0.8250 1.3007 1.0435 0.088 Uiso 0.5 1 calc R U P A -1
C206 C 0.6925(7) 1.3174(17) 0.9262(10) 0.142(9) Uani 0.5 1 d . . P A -1
H20G H 0.6995 1.3841 0.9084 0.213 Uiso 0.5 1 calc R U P A -1
H20H H 0.6796 1.2703 0.8855 0.213 Uiso 0.5 1 calc R U P A -1
H20I H 0.6737 1.3309 0.9523 0.213 Uiso 0.5 1 calc R U P A -1
C100 C 0.5027(4) 0.6155(3) 0.7388(7) 0.049(2) Uani 0.5 1 d . . P B -1
H10A H 0.5073 0.5528 0.7668 0.059 Uiso 0.5 1 calc R U P B -1
C102 C 0.4883(3) 0.7000(8) 0.6236(4) 0.0469(16) Uani 0.5 1 d . . P B -1
H10B H 0.4833 0.6960 0.5733 0.056 Uiso 0.5 1 calc R U P B -1
C104 C 0.49577(19) 0.8012(3) 0.7299(2) 0.0471(13) Uani 0.5 1 d . . P B -1
H10C H 0.4955 0.8680 0.7514 0.057 Uiso 0.5 1 calc R U P B -1
C101 C 0.49548(14) 0.6089(4) 0.6657(3) 0.0484(11) Uani 0.5 1 d . . P B -1
H10D H 0.4954 0.5420 0.6440 0.058 Uiso 0.5 1 calc R U P B -1
C103 C 0.48871(17) 0.7951(4) 0.6565(3) 0.0499(13) Uani 0.5 1 d . . P B -1
H10E H 0.4841 0.8579 0.6286 0.060 Uiso 0.5 1 calc R U P B -1
C106 C 0.5103(3) 0.7184(12) 0.8512(4) 0.073(3) Uani 0.5 1 d . . P B -1
H10F H 0.5151 0.6475 0.8722 0.110 Uiso 0.5 1 calc R U P B -1
H10G H 0.5341 0.7626 0.8746 0.110 Uiso 0.5 1 calc R U P B -1
H10H H 0.4865 0.7493 0.8587 0.110 Uiso 0.5 1 calc R U P B -1
C105 C 0.50322(15) 0.7117(4) 0.7722(2) 0.0436(11) Uani 0.5 1 d . . P B -1

loop_
_atom_site_aniso_label
_atom_site_aniso_U_11
_atom_site_aniso_U_22
_atom_site_aniso_U_33
_atom_site_aniso_U_23
_atom_site_aniso_U_13
_atom_site_aniso_U_12
P1 0.0241(2) 0.0274(2) 0.0239(2) 0.00509(16) 0.00728(17) 0.00017(19)
F8 0.0885(12) 0.0720(10) 0.0302(6) -0.0169(6) 0.0052(7) -0.0048(8)
F10 0.0559(8) 0.0286(6) 0.0358(6) 0.0058(5) 0.0057(5) 0.0059(5)
F9 0.0808(10) 0.0353(7) 0.0503(7) -0.0123(6) 0.0166(7) -0.0004(7)
F7 0.0703(10) 0.0721(10) 0.0285(6) 0.0126(6) -0.0028(6) 0.0083(8)
F6 0.0461(7) 0.0366(7) 0.0403(6) 0.0114(5) 0.0052(5) 0.0091(6)
F5 0.0654(9) 0.0316(7) 0.0691(8) 0.0043(6) 0.0282(7) 0.0058(6)
F4 0.0782(11) 0.0506(9) 0.0608(8) -0.0074(7) 0.0150(8) 0.0319(8)
F3 0.0439(8) 0.1035(12) 0.0444(7) -0.0143(7) 0.0141(6) 0.0288(8)
F2 0.0352(7) 0.0872(11) 0.0425(6) -0.0055(6) 0.0195(5) -0.0046(7)
F1 0.0368(7) 0.0415(7) 0.0401(6) -0.0014(5) 0.0170(5) -0.0046(5)
O1 0.0249(7) 0.0290(7) 0.0316(6) 0.0082(5) 0.0054(5) 0.0008(5)
C24 0.0635(16) 0.0514(14) 0.0286(9) 0.0025(9) 0.0188(10) -0.0030(12)
C25 0.0527(15) 0.0720(17) 0.0407(11) 0.0022(11) 0.0270(10) 0.0056(13)
C26 0.0368(12) 0.0525(13) 0.0340(9) 0.0030(9) 0.0134(8) 0.0033(10)
C21 0.0330(10) 0.0268(9) 0.0263(7) 0.0038(7) 0.0101(7) -0.0014(8)
C3 0.0258(9) 0.0262(9) 0.0240(7) 0.0037(6) 0.0076(6) 0.0007(7)
C2 0.0290(10) 0.0287(10) 0.0316(8) 0.0109(7) 0.0100(7) -0.0012(8)
C1 0.0248(9) 0.0287(10) 0.0279(8) 0.0055(7) 0.0093(7) -0.0053(7)
C11 0.0246(9) 0.0211(8) 0.0184(6) -0.0013(6) 0.0084(6) -0.0017(7)
C10 0.0226(9) 0.0225(8) 0.0202(7) -0.0023(6) 0.0075(6) -0.0027(7)
C39 0.0194(9) 0.0317(10) 0.0261(7) 0.0034(7) 0.0086(6) 0.0024(7)
C44 0.0290(10) 0.0316(10) 0.0283(8) 0.0032(7) 0.0095(7) 0.0031(8)
C43 0.0413(12) 0.0345(11) 0.0376(9) -0.0049(8) 0.0154(9) 0.0013(9)
C42 0.0459(13) 0.0496(14) 0.0282(9) -0.0094(8) 0.0096(8) -0.0034(10)
C18 0.0425(12) 0.0307(11) 0.0392(9) 0.0015(8) 0.0177(9) 0.0016(9)
C19 0.0457(12) 0.0316(11) 0.0336(9) 0.0086(8) 0.0106(8) 0.0082(9)
C20 0.0305(10) 0.0355(11) 0.0269(8) 0.0033(7) 0.0067(7) 0.0029(8)
C15 0.0254(9) 0.0289(10) 0.0262(7) 0.0043(7) 0.0097(7) -0.0008(7)
C27 0.0243(9) 0.0303(10) 0.0312(8) 0.0102(7) 0.0074(7) 0.0023(8)
C28 0.0527(14) 0.0324(12) 0.0732(15) 0.0027(10) 0.0417(12) 0.0020(10)
C29 0.0675(18) 0.0441(14) 0.0929(19) 0.0067(13) 0.0592(16) 0.0021(13)
C30 0.0413(13) 0.0520(15) 0.0697(15) 0.0213(12) 0.0282(12) -0.0036(11)
C31 0.0469(13) 0.0478(13) 0.0421(10) 0.0056(10) 0.0086(10) -0.0180(11)
C32 0.0392(12) 0.0459(12) 0.0298(8) 0.0010(8) 0.0095(8) -0.0113(10)
C4 0.0243(9) 0.0237(9) 0.0218(7) -0.0018(6) 0.0099(6) -0.0029(7)
C12 0.0259(9) 0.0199(8) 0.0168(6) -0.0035(6) 0.0087(6) -0.0012(7)
C9 0.0248(9) 0.0230(9) 0.0196(7) -0.0015(6) 0.0073(6) 0.0005(7)
C14 0.0285(9) 0.0204(8) 0.0189(6) -0.0021(6) 0.0104(6) -0.0007(7)
C13 0.0280(9) 0.0192(8) 0.0182(6) -0.0041(6) 0.0108(6) -0.0019(7)
C5 0.0277(10) 0.0260(9) 0.0282(8) -0.0027(7) 0.0122(7) -0.0021(7)
C6 0.0349(11) 0.0275(10) 0.0354(9) -0.0006(7) 0.0173(8) -0.0090(8)
C7 0.0453(12) 0.0206(9) 0.0283(8) 0.0029(6) 0.0163(8) -0.0051(8)
C8 0.0348(10) 0.0231(9) 0.0211(7) 0.0010(6) 0.0092(7) 0.0011(8)
C41 0.0343(11) 0.0549(14) 0.0247(8) 0.0079(8) 0.0053(8) 0.0061(10)
C40 0.0269(10) 0.0335(10) 0.0319(8) 0.0061(7) 0.0102(7) 0.0054(8)
C33 0.0252(9) 0.0364(11) 0.0227(7) -0.0012(7) 0.0029(7) 0.0025(8)
C38 0.0377(12) 0.0398(12) 0.0313(9) -0.0011(8) 0.0051(8) 0.0055(9)
C37 0.0432(13) 0.0475(13) 0.0317(9) -0.0062(9) 0.0015(9) 0.0200(11)
C36 0.0301(11) 0.0702(16) 0.0268(8) -0.0116(9) 0.0014(8) 0.0198(11)
C35 0.0253(10) 0.0673(15) 0.0223(7) -0.0040(8) 0.0041(7) 0.0007(10)
C34 0.0272(10) 0.0403(11) 0.0229(7) -0.0031(7) 0.0031(7) 0.0043(8)
C23 0.0476(13) 0.0584(15) 0.0269(9) 0.0056(9) 0.0054(9) -0.0092(11)
C22 0.0335(11) 0.0532(13) 0.0293(9) 0.0061(8) 0.0091(8) -0.0015(10)
C16 0.0455(12) 0.0350(11) 0.0262(8) 0.0077(7) 0.0072(8) 0.0028(9)
C17 0.0514(13) 0.0357(11) 0.0282(8) -0.0005(8) 0.0109(8) -0.0034(10)
B1 0.0254(11) 0.0262(11) 0.0258(8) 0.0046(7) 0.0062(7) 0.0028(8)
O2 0.0219(6) 0.0301(7) 0.0278(5) 0.0077(5) 0.0056(5) -0.0011(5)
C201 0.181(13) 0.044(5) 0.041(4) -0.014(4) 0.057(6) -0.014(7)
C200 0.125(7) 0.055(4) 0.057(3) -0.020(3) 0.050(4) -0.002(5)
C208 0.129(18) 0.064(8) 0.098(12) -0.052(8) 0.090(14) -0.043(9)
C210 0.097(5) 0.053(4) 0.055(3) -0.028(3) 0.049(3) -0.010(4)
C203 0.089(10) 0.035(5) 0.054(5) 0.001(5) 0.042(5) 0.000(6)
C202 0.113(7) 0.052(5) 0.074(5) -0.025(4) 0.057(5) -0.011(5)
C206 0.173(16) 0.150(18) 0.110(11) -0.049(11) 0.060(10) 0.073(13)
C100 0.039(4) 0.031(2) 0.085(8) 0.017(3) 0.029(4) 0.011(3)
C102 0.041(3) 0.055(4) 0.046(4) -0.005(4) 0.015(4) -0.004(3)
C104 0.038(3) 0.027(2) 0.065(4) -0.0077(17) 0.004(3) 0.006(2)
C101 0.039(3) 0.029(2) 0.082(3) -0.011(2) 0.027(2) -0.002(2)
C103 0.052(3) 0.031(3) 0.064(3) 0.010(2) 0.017(2) 0.003(2)
C106 0.052(4) 0.118(10) 0.046(5) 0.009(6) 0.012(4) 0.022(5)
C105 0.026(2) 0.047(3) 0.057(3) 0.0071(17) 0.013(3) 0.006(2)

loop_
_atom_type_symbol
_atom_type_description
_atom_type_scat_dispersion_real
_atom_type_scat_dispersion_imag
_atom_type_scat_source
C C 0.0033 0.0016 'International Tables Vol C Tables 4.2.6.8 and 6.1.1.4'
H H 0.0000 0.0000 'International Tables Vol C Tables 4.2.6.8 and 6.1.1.4'
O O 0.0106 0.0060 'International Tables Vol C Tables 4.2.6.8 and 6.1.1.4'
B B 0.0013 0.0007 'International Tables Vol C Tables 4.2.6.8 and 6.1.1.4'
F F 0.0171 0.0103 'International Tables Vol C Tables 4.2.6.8 and 6.1.1.4'
P P 0.1023 0.0942 'International Tables Vol C Tables 4.2.6.8 and 6.1.1.4'

loop_
_geom_angle_atom_site_label_1
_geom_angle_atom_site_label_2
_geom_angle_atom_site_label_3
_geom_angle
C3 P1 C27 108.58(8)
C3 P1 C15 108.30(8)
C27 P1 C15 110.16(9)
C3 P1 C21 110.22(8)
C27 P1 C21 109.48(9)
C15 P1 C21 110.08(8)
C9 O1 B1 105.55(13)
C23 C24 C25 120.57(19)
C23 C24 H24A 119.7
C25 C24 H24A 119.7
C24 C25 C26 120.1(2)
C24 C25 H25A 120.0
C26 C25 H25A 120.0
C21 C26 C25 119.6(2)
C21 C26 H26A 120.2
C25 C26 H26A 120.2
C26 C21 C22 119.99(17)
C26 C21 P1 119.91(14)
C22 C21 P1 120.09(15)
C4 C3 C2 119.96(16)
C4 C3 P1 120.53(13)
C2 C3 P1 119.43(13)
C1 C2 C3 120.30(16)
C1 C2 H2A 119.8
C3 C2 H2A 119.8
C2 C1 C11 120.41(16)
C2 C1 H1A 119.8
C11 C1 H1A 119.8
C10 C11 C1 121.86(15)
C10 C11 C12 117.87(15)
C1 C11 C12 120.21(15)
O2 C10 C9 111.98(15)
O2 C10 C11 125.86(15)
C9 C10 C11 122.15(16)
C44 C39 C40 114.10(16)
C44 C39 B1 125.60(15)
C40 C39 B1 120.30(16)
F10 C44 C43 115.18(17)
F10 C44 C39 121.36(15)
C43 C44 C39 123.46(17)
F9 C43 C42 119.48(18)
F9 C43 C44 120.66(18)
C42 C43 C44 119.86(19)
F8 C42 C43 119.7(2)
F8 C42 C41 120.99(19)
C43 C42 C41 119.34(18)
C17 C18 C19 120.06(19)
C17 C18 H18A 120.0
C19 C18 H18A 120.0
C18 C19 C20 120.60(18)
C18 C19 H19A 119.7
C20 C19 H19A 119.7
C19 C20 C15 119.46(17)
C19 C20 H20A 120.3
C15 C20 H20A 120.3
C20 C15 C16 119.62(17)
C20 C15 P1 121.18(13)
C16 C15 P1 119.18(14)
C28 C27 C32 119.82(18)
C28 C27 P1 119.30(16)
C32 C27 P1 120.58(15)
C29 C28 C27 120.0(2)
C29 C28 H28A 120.0
C27 C28 H28A 120.0
C30 C29 C28 119.7(2)
C30 C29 H29A 120.1
C28 C29 H29A 120.1
C31 C30 C29 120.5(2)
C31 C30 H30A 119.7
C29 C30 H30A 119.7
C30 C31 C32 120.0(2)
C30 C31 H31A 120.0
C32 C31 H31A 120.0
C31 C32 C27 119.9(2)
C31 C32 H32A 120.0
C27 C32 H32A 120.0
C3 C4 C12 121.62(16)
C3 C4 H4A 119.2
C12 C4 H4A 119.2
C4 C12 C11 117.41(15)
C4 C12 C13 122.54(15)
C11 C12 C13 120.05(15)
O1 C9 C10 112.10(15)
O1 C9 C14 125.62(15)
C10 C9 C14 122.21(15)
C8 C14 C9 121.91(16)
C8 C14 C13 120.20(16)
C9 C14 C13 117.83(14)
C5 C13 C14 117.23(15)
C5 C13 C12 123.26(15)
C14 C13 C12 119.50(15)
C6 C5 C13 121.41(17)
C6 C5 H5A 119.3
C13 C5 H5A 119.3
C5 C6 C7 120.73(17)
C5 C6 H6A 119.6
C7 C6 H6A 119.6
C8 C7 C6 119.90(16)
C8 C7 H7A 120.1
C6 C7 H7A 120.1
C7 C8 C14 120.48(17)
C7 C8 H8A 119.8
C14 C8 H8A 119.8
F7 C41 C42 120.07(18)
F7 C41 C40 120.8(2)
C42 C41 C40 119.08(17)
F6 C40 C41 116.94(16)
F6 C40 C39 118.94(16)
C41 C40 C39 124.12(19)
C34 C33 C38 114.05(18)
C34 C33 B1 119.49(16)
C38 C33 B1 126.45(17)
F5 C38 C37 115.66(19)
F5 C38 C33 121.18(18)
C37 C38 C33 123.1(2)
F4 C37 C36 119.1(2)
F4 C37 C38 120.5(2)
C36 C37 C38 120.4(2)
F3 C36 C37 120.4(2)
F3 C36 C35 120.5(2)
C37 C36 C35 119.09(19)
F2 C35 C36 120.31(19)
F2 C35 C34 121.0(2)
C36 C35 C34 118.7(2)
F1 C34 C35 116.55(18)
F1 C34 C33 118.85(16)
C35 C34 C33 124.6(2)
C24 C23 C22 120.2(2)
C24 C23 H23A 119.9
C22 C23 H23A 119.9
C23 C22 C21 119.6(2)
C23 C22 H22A 120.2
C21 C22 H22A 120.2
C17 C16 C15 120.13(17)
C17 C16 H16A 119.9
C15 C16 H16A 119.9
C16 C17 C18 120.13(18)
C16 C17 H17A 119.9
C18 C17 H17A 119.9
O2 B1 O1 104.35(14)
O2 B1 C33 110.65(13)
O1 B1 C33 110.95(15)
O2 B1 C39 110.16(15)
O1 B1 C39 110.53(14)
C33 B1 C39 110.07(15)
C10 O2 B1 105.46(13)
C202 C201 C200 112.6(15)
C202 C201 H20B 123.7
C200 C201 H20B 123.7
C208 C200 C201 123.5(14)
C208 C200 H20C 118.2
C201 C200 H20C 118.2
C210 C208 C200 121(2)
C210 C208 H20D 119.3
C200 C208 H20D 119.3
C208 C210 C206 120(2)
C208 C210 C203 119(2)
C206 C210 C203 121.5(16)
C202 C203 C210 119.1(11)
C202 C203 H20E 120.5
C210 C203 H20E 120.5
C203 C202 C201 124.7(14)
C203 C202 H20F 117.6
C201 C202 H20F 117.6
C210 C206 H20G 109.5
C210 C206 H20H 109.5
H20G C206 H20H 109.5
C210 C206 H20I 109.5
H20G C206 H20I 109.5
H20H C206 H20I 109.5
C101 C100 C105 121.3(6)
C101 C100 H10A 119.4
C105 C100 H10A 119.4
C103 C102 C101 118.5(6)
C103 C102 H10B 120.8
C101 C102 H10B 120.8
C105 C104 C103 121.1(4)
C105 C104 H10C 119.5
C103 C104 H10C 119.5
C100 C101 C102 120.3(5)
C100 C101 H10D 119.9
C102 C101 H10D 119.9
C102 C103 C104 120.9(5)
C102 C103 H10E 119.5
C104 C103 H10E 119.5
C105 C106 H10F 109.5
C105 C106 H10G 109.5
H10F C106 H10G 109.5
C105 C106 H10H 109.5
H10F C106 H10H 109.5
H10G C106 H10H 109.5
C104 C105 C100 117.9(5)
C104 C105 C106 121.0(7)
C100 C105 C106 121.1(8)

loop_
_geom_bond_atom_site_label_1
_geom_bond_atom_site_label_2
_geom_bond_distance
P1 C3 1.7832(18)
P1 C27 1.7921(19)
P1 C15 1.7936(19)
P1 C21 1.8005(17)
F8 C42 1.346(2)
F10 C44 1.351(2)
F9 C43 1.351(2)
F7 C41 1.346(2)
F6 C40 1.348(2)
F5 C38 1.346(3)
F4 C37 1.346(3)
F3 C36 1.343(2)
F2 C35 1.343(3)
F1 C34 1.354(2)
O1 C9 1.347(2)
O1 B1 1.511(2)
C24 C23 1.369(3)
C24 C25 1.374(3)
C24 H24A 0.9500
C25 C26 1.394(3)
C25 H25A 0.9500
C26 C21 1.383(3)
C26 H26A 0.9500
C21 C22 1.393(3)
C3 C4 1.390(2)
C3 C2 1.409(3)
C2 C1 1.367(3)
C2 H2A 0.9500
C1 C11 1.418(2)
C1 H1A 0.9500
C11 C10 1.405(2)
C11 C12 1.431(2)
C10 O2 1.352(2)
C10 C9 1.366(2)
C39 C44 1.383(3)
C39 C40 1.386(2)
C39 B1 1.646(3)
C44 C43 1.381(3)
C43 C42 1.368(3)
C42 C41 1.372(3)
C18 C17 1.381(3)
C18 C19 1.384(3)
C18 H18A 0.9500
C19 C20 1.386(3)
C19 H19A 0.9500
C20 C15 1.394(2)
C20 H20A 0.9500
C15 C16 1.400(2)
C27 C28 1.387(3)
C27 C32 1.390(3)
C28 C29 1.387(3)
C28 H28A 0.9500
C29 C30 1.382(4)
C29 H29A 0.9500
C30 C31 1.378(3)
C30 H30A 0.9500
C31 C32 1.384(3)
C31 H31A 0.9500
C32 H32A 0.9500
C4 C12 1.407(2)
C4 H4A 0.9500
C12 C13 1.453(2)
C9 C14 1.417(2)
C14 C8 1.415(2)
C14 C13 1.427(2)
C13 C5 1.411(2)
C5 C6 1.374(3)
C5 H5A 0.9500
C6 C7 1.403(3)
C6 H6A 0.9500
C7 C8 1.365(3)
C7 H7A 0.9500
C8 H8A 0.9500
C41 C40 1.381(3)
C33 C34 1.386(3)
C33 C38 1.388(3)
C33 B1 1.637(3)
C38 C37 1.379(3)
C37 C36 1.373(4)
C36 C35 1.377(3)
C35 C34 1.383(3)
C23 C22 1.389(3)
C23 H23A 0.9500
C22 H22A 0.9500
C16 C17 1.380(3)
C16 H16A 0.9500
C17 H17A 0.9500
B1 O2 1.502(2)
C201 C202 1.417(16)
C201 C200 1.42(2)
C201 H20B 0.9500
C200 C208 1.38(3)
C200 H20C 0.9500
C208 C210 1.37(3)
C208 H20D 0.9500
C210 C206 1.38(2)
C210 C203 1.41(3)
C203 C202 1.39(3)
C203 H20E 0.9500
C202 H20F 0.9500
C206 H20G 0.9800
C206 H20H 0.9800
C206 H20I 0.9800
C100 C101 1.380(13)
C100 C105 1.384(8)
C100 H10A 0.9500
C102 C103 1.369(10)
C102 C101 1.396(12)
C102 H10B 0.9500
C104 C105 1.380(6)
C104 C103 1.387(7)
C104 H10C 0.9500
C101 H10D 0.9500
C103 H10E 0.9500
C106 C105 1.498(9)
C106 H10F 0.9800
C106 H10G 0.9800
C106 H10H 0.9800

loop_
_geom_torsion_atom_site_label_1
_geom_torsion_atom_site_label_2
_geom_torsion_atom_site_label_3
_geom_torsion_atom_site_label_4
_geom_torsion
C23 C24 C25 C26 -1.1(4)
C24 C25 C26 C21 0.4(4)
C25 C26 C21 C22 0.9(3)
C25 C26 C21 P1 179.13(18)
C3 P1 C21 C26 25.48(19)
C27 P1 C21 C26 144.85(17)
C15 P1 C21 C26 -93.91(18)
C3 P1 C21 C22 -156.25(16)
C27 P1 C21 C22 -36.89(19)
C15 P1 C21 C22 84.35(18)
C27 P1 C3 C4 -17.60(17)
C15 P1 C3 C4 -137.21(14)
C21 P1 C3 C4 102.31(15)
C27 P1 C3 C2 165.56(14)
C15 P1 C3 C2 45.95(16)
C21 P1 C3 C2 -74.52(16)
C4 C3 C2 C1 -2.8(3)
P1 C3 C2 C1 174.04(14)
C3 C2 C1 C11 1.6(3)
C2 C1 C11 C10 178.31(16)
C2 C1 C11 C12 1.2(2)
C1 C11 C10 O2 6.8(2)
C12 C11 C10 O2 -176.03(14)
C1 C11 C10 C9 -172.10(15)
C12 C11 C10 C9 5.1(2)
C40 C39 C44 F10 -178.14(16)
B1 C39 C44 F10 1.8(3)
C40 C39 C44 C43 2.1(3)
B1 C39 C44 C43 -177.92(18)
F10 C44 C43 F9 -1.6(3)
C39 C44 C43 F9 178.14(18)
F10 C44 C43 C42 178.95(19)
C39 C44 C43 C42 -1.3(3)
F9 C43 C42 F8 0.3(3)
C44 C43 C42 F8 179.74(19)
F9 C43 C42 C41 -179.71(19)
C44 C43 C42 C41 -0.3(3)
C17 C18 C19 C20 -0.1(3)
C18 C19 C20 C15 0.3(3)
C19 C20 C15 C16 0.0(3)
C19 C20 C15 P1 -178.46(15)
C3 P1 C15 C20 -147.88(15)
C27 P1 C15 C20 93.50(16)
C21 P1 C15 C20 -27.32(18)
C3 P1 C15 C16 33.66(18)
C27 P1 C15 C16 -84.95(17)
C21 P1 C15 C16 154.22(16)
C3 P1 C27 C28 -91.50(18)
C15 P1 C27 C28 26.94(18)
C21 P1 C27 C28 148.12(16)
C3 P1 C27 C32 82.20(16)
C15 P1 C27 C32 -159.36(15)
C21 P1 C27 C32 -38.17(17)
C32 C27 C28 C29 0.7(3)
P1 C27 C28 C29 174.5(2)
C27 C28 C29 C30 -0.5(4)
C28 C29 C30 C31 0.0(4)
C29 C30 C31 C32 0.3(4)
C30 C31 C32 C27 0.0(3)
C28 C27 C32 C31 -0.5(3)
P1 C27 C32 C31 -174.16(16)
C2 C3 C4 C12 1.2(2)
P1 C3 C4 C12 -175.60(12)
C3 C4 C12 C11 1.5(2)
C3 C4 C12 C13 -178.28(14)
C10 C11 C12 C4 -179.92(13)
C1 C11 C12 C4 -2.7(2)
C10 C11 C12 C13 -0.1(2)
C1 C11 C12 C13 177.07(14)
B1 O1 C9 C10 -1.34(18)
B1 O1 C9 C14 -178.09(15)
O2 C10 C9 O1 -3.76(19)
C11 C10 C9 O1 175.29(14)
O2 C10 C9 C14 173.12(14)
C11 C10 C9 C14 -7.8(2)
O1 C9 C14 C8 4.6(2)
C10 C9 C14 C8 -171.86(15)
O1 C9 C14 C13 -178.30(14)
C10 C9 C14 C13 5.3(2)
C8 C14 C13 C5 -2.1(2)
C9 C14 C13 C5 -179.30(14)
C8 C14 C13 C12 176.83(14)
C9 C14 C13 C12 -0.3(2)
C4 C12 C13 C5 -3.4(2)
C11 C12 C13 C5 176.80(14)
C4 C12 C13 C14 177.68(14)
C11 C12 C13 C14 -2.1(2)
C14 C13 C5 C6 0.5(2)
C12 C13 C5 C6 -178.40(15)
C13 C5 C6 C7 1.5(3)
C5 C6 C7 C8 -1.9(3)
C6 C7 C8 C14 0.3(2)
C9 C14 C8 C7 178.82(15)
C13 C14 C8 C7 1.8(2)
F8 C42 C41 F7 0.0(3)
C43 C42 C41 F7 -179.9(2)
F8 C42 C41 C40 -179.2(2)
C43 C42 C41 C40 0.8(3)
F7 C41 C40 F6 0.8(3)
C42 C41 C40 F6 -179.99(18)
F7 C41 C40 C39 -179.09(18)
C42 C41 C40 C39 0.1(3)
C44 C39 C40 F6 178.60(16)
B1 C39 C40 F6 -1.4(3)
C44 C39 C40 C41 -1.5(3)
B1 C39 C40 C41 178.48(18)
C34 C33 C38 F5 -178.21(16)
B1 C33 C38 F5 0.5(3)
C34 C33 C38 C37 1.1(3)
B1 C33 C38 C37 179.78(17)
F5 C38 C37 F4 -0.4(3)
C33 C38 C37 F4 -179.72(17)
F5 C38 C37 C36 178.51(17)
C33 C38 C37 C36 -0.8(3)
F4 C37 C36 F3 -0.5(3)
C38 C37 C36 F3 -179.36(17)
F4 C37 C36 C35 178.70(17)
C38 C37 C36 C35 -0.2(3)
F3 C36 C35 F2 1.6(3)
C37 C36 C35 F2 -177.57(16)
F3 C36 C35 C34 -179.98(16)
C37 C36 C35 C34 0.9(3)
F2 C35 C34 F1 -1.8(2)
C36 C35 C34 F1 179.78(15)
F2 C35 C34 C33 177.86(16)
C36 C35 C34 C33 -0.6(3)
C38 C33 C34 F1 179.25(15)
B1 C33 C34 F1 0.5(2)
C38 C33 C34 C35 -0.4(2)
B1 C33 C34 C35 -179.18(16)
C25 C24 C23 C22 0.5(4)
C24 C23 C22 C21 0.8(4)
C26 C21 C22 C23 -1.5(3)
P1 C21 C22 C23 -179.72(17)
C20 C15 C16 C17 -0.4(3)
P1 C15 C16 C17 178.12(16)
C15 C16 C17 C18 0.5(3)
C19 C18 C17 C16 -0.2(3)
C9 O1 B1 O2 5.28(17)
C9 O1 B1 C33 124.47(14)
C9 O1 B1 C39 -113.13(15)
C34 C33 B1 O2 -58.6(2)
C38 C33 B1 O2 122.79(18)
C34 C33 B1 O1 -173.93(14)
C38 C33 B1 O1 7.5(2)
C34 C33 B1 C39 63.40(19)
C38 C33 B1 C39 -115.22(19)
C44 C39 B1 O2 11.6(2)
C40 C39 B1 O2 -168.40(15)
C44 C39 B1 O1 126.42(18)
C40 C39 B1 O1 -53.6(2)
C44 C39 B1 C33 -110.67(19)
C40 C39 B1 C33 69.3(2)
C9 C10 O2 B1 7.00(18)
C11 C10 O2 B1 -172.01(15)
O1 B1 O2 C10 -7.35(17)
C33 B1 O2 C10 -126.74(15)
C39 B1 O2 C10 111.32(15)
C202 C201 C200 C208 -0.3(15)
C201 C200 C208 C210 -1(2)
C200 C208 C210 C206 -178.6(13)
C200 C208 C210 C203 1(3)
C208 C210 C203 C202 0(3)
C206 C210 C203 C202 179.9(11)
C210 C203 C202 C201 -2(2)
C200 C201 C202 C203 1.6(15)
C105 C100 C101 C102 -0.4(14)
C103 C102 C101 C100 0.1(12)
C101 C102 C103 C104 -0.4(11)
C105 C104 C103 C102 0.9(10)
C103 C104 C105 C100 -1.2(10)
C103 C104 C105 C106 -179.2(7)
C101 C100 C105 C104 0.9(14)
C101 C100 C105 C106 179.0(9)
